data_1535263
loop_
_publ_author_name
'Meyer, G.'

_publ_section_title
;
 K Dy2 Cl7 und Rb Dy2 Cl7, Phyllochlorodysprosate(III) mit flaechen- und
 kantenverknuepften einfach bekappten trigonalen Prismen
;
_journal_name_full 'Zeitschrift fuer Anorganische und Allgemeine Chemie'
_journal_page_first 217
_journal_page_last 224
_journal_volume 491
_journal_year 1982
_chemical_formula_sum 'Cl7 Dy2 Rb'
_chemical_name_systematic 'Rb (Dy2 Cl7)'
_space_group_IT_number 62
_symmetry_space_group_name_Hall '-P 2ac 2n'
_symmetry_space_group_name_H-M 'P n m a'
_cell_angle_alpha 90
_cell_angle_beta 90
_cell_angle_gamma 90
_cell_formula_units_Z 4
_cell_length_a 12.881
_cell_length_b 6.935
_cell_length_c 12.672
_cell_volume 1131.986
_citation_journal_id_ASTM ZAACAB
_cod_data_source_file Meyer_ZAACAB_1982_118.cif
_cod_data_source_block Cl7Dy2Rb1
_cod_original_formula_sum 'Cl7 Dy2 Rb1'
_cod_database_code 1535263

loop_
_symmetry_equiv_pos_as_xyz
x,y,z
-x+1/2,-y,z+1/2
x+1/2,-y+1/2,-z+1/2
-x,y+1/2,-z
-x,-y,-z
x-1/2,y,-z-1/2
-x-1/2,y-1/2,z-1/2
x,-y-1/2,z

loop_
_atom_site_label
_atom_site_type_symbol
_atom_site_fract_x
_atom_site_fract_y
_atom_site_fract_z
_atom_site_occupancy
_atom_site_U_iso_or_equiv
Cl4 Cl-1 0.1284 0.491 0.9627 1 0.0
Rb1 Rb+1 0.0425 0.25 0.1905 1 0.0
Dy2 Dy+3 0.2348 0.25 0.5389 1 0.0
Dy1 Dy+3 0.2498 0.25 0.8414 1 0.0
Cl1 Cl-1 0.398 0.25 0.684 1 0.0
Cl3 Cl-1 0.3813 0.511 0.9239 1 0.0
Cl2 Cl-1 0.173 0.493 0.6935 1 0.0
